data_4337529
loop_
_publ_author_name
'Huang, Wei'
'Jin, Yuchao'
'Wu, Dayu'
'Wu, Genhua'

_publ_section_title
;
 Anion-tunable configuration isomerism and magnetic coupling in a
 tetranuclear discrete, one-dimensional (1D) chiral chain and 1D-decker
 copper(II) complexes of a carbohydrazine derivative.
;
_journal_issue 1
_journal_name_full 'Inorganic chemistry'
_journal_page_first 73
_journal_page_last 79
_journal_paper_doi 10.1021/ic4014027
_journal_volume 53
_journal_year 2014
_chemical_formula_sum 'C22 H20 Cu3 N10 O14 S2'
_chemical_formula_weight 903.27
_chemical_name_systematic
; 
 ? 
;
_space_group_IT_number 2
_symmetry_cell_setting triclinic
_symmetry_space_group_name_Hall '-P 1'
_symmetry_space_group_name_H-M 'P -1'
_atom_sites_solution_hydrogens geom
_atom_sites_solution_primary direct
_atom_sites_solution_secondary difmap
_audit_creation_method SHELXL-97
_cell_angle_alpha 80.127(2)
_cell_angle_beta 80.033(3)
_cell_angle_gamma 79.988(2)
_cell_formula_units_Z 1
_cell_length_a 7.3833(3)
_cell_length_b 8.5042(3)
_cell_length_c 12.6894(5)
_cell_measurement_reflns_used 6758
_cell_measurement_temperature 296(2)
_cell_measurement_theta_max 32.08
_cell_measurement_theta_min 1.24
_cell_volume 764.53(5)
_computing_cell_refinement 'Bruker SMART'
_computing_data_collection 'Bruker SMART'
_computing_data_reduction 'Bruker SAINT'
_computing_molecular_graphics 'Bruker SHELXTL'
_computing_publication_material 'Bruker SHELXTL'
_computing_structure_refinement 'Bruker SHELXTL'
_computing_structure_solution 'Bruker SHELXTL'
_diffrn_ambient_temperature 296(2)
_diffrn_measured_fraction_theta_full 0.993
_diffrn_measured_fraction_theta_max 0.993
_diffrn_measurement_device_type 'CCD area detector'
_diffrn_measurement_method 'phi and omega scans'
_diffrn_radiation_monochromator graphite
_diffrn_radiation_source 'fine-focus sealed tube'
_diffrn_radiation_type MoK\a
_diffrn_radiation_wavelength 0.71073
_diffrn_reflns_av_R_equivalents 0.0478
_diffrn_reflns_av_sigmaI/netI 0.0413
_diffrn_reflns_limit_h_max 8
_diffrn_reflns_limit_h_min -8
_diffrn_reflns_limit_k_max 10
_diffrn_reflns_limit_k_min -10
_diffrn_reflns_limit_l_max 15
_diffrn_reflns_limit_l_min -15
_diffrn_reflns_number 9578
_diffrn_reflns_theta_full 25.00
_diffrn_reflns_theta_max 25.00
_diffrn_reflns_theta_min 1.65
_exptl_absorpt_coefficient_mu 2.292
_exptl_absorpt_correction_T_max 0.3599
_exptl_absorpt_correction_T_min 0.2940
_exptl_absorpt_correction_type empirical
_exptl_absorpt_process_details
;
SADABS, Bruker(2000)
;
_exptl_crystal_colour green
_exptl_crystal_density_diffrn 1.962
_exptl_crystal_density_method 'not measured'
_exptl_crystal_description block
_exptl_crystal_F_000 453
_exptl_crystal_size_max 0.30
_exptl_crystal_size_mid 0.22
_exptl_crystal_size_min 0.18
_refine_diff_density_max 1.244
_refine_diff_density_min -0.752
_refine_diff_density_rms 0.123
_refine_ls_extinction_method none
_refine_ls_goodness_of_fit_ref 1.234
_refine_ls_hydrogen_treatment constr
_refine_ls_matrix_type full
_refine_ls_number_parameters 276
_refine_ls_number_reflns 2672
_refine_ls_number_restraints 18
_refine_ls_restrained_S_all 1.239
_refine_ls_R_factor_all 0.0852
_refine_ls_R_factor_gt 0.0767
_refine_ls_shift/su_max 0.001
_refine_ls_shift/su_mean 0.000
_refine_ls_structure_factor_coef Fsqd
_refine_ls_weighting_details 'calc w=1/[\s^2^(Fo^2^)+(0.0364P)^2^+8.5207P] where P=(Fo^2^+2Fc^2^)/3'
_refine_ls_weighting_scheme calc
_refine_ls_wR_factor_gt 0.1855
_refine_ls_wR_factor_ref 0.1886
_reflns_number_gt 2331
_reflns_number_total 2672
_reflns_threshold_expression >2sigma(I)
_cod_data_source_file ic4014027_si_007.cif
_cod_data_source_block 3
_cod_depositor_comments
;
The following automatic conversions were performed:

'_symmetry_cell_setting' value 'Triclinic' changed to 'triclinic'
according to
/usr/data/users/saulius/automatic-downloads/current/ACS/lib/dictionaries/cif_core.dic
dictionary named 'cif_core.dic' version 2.4.2 from 2011-04-26.

Automatic conversion script
Id: cif_fix_values 2281 2013-09-26 08:29:07Z andrius 
;
_cod_original_sg_symbol_H-M P-1
_cod_database_code 4337529
_publ_section_refinement
;
All of the non-hydrogen atoms except the disordered 
solvent molecules were refined with anisotropic 
thermal displacement coefficients. 
Hydrogen atoms in the ligand were 
located geometrically, whereas those of solvent 
molecules were found on Fourier difference maps, 
and all the hydrogen atoms were refined in riding model. 
;

loop_
_symmetry_equiv_pos_as_xyz
'x, y, z'
'-x, -y, -z'

loop_
_atom_site_label
_atom_site_type_symbol
_atom_site_fract_x
_atom_site_fract_y
_atom_site_fract_z
_atom_site_U_iso_or_equiv
_atom_site_adp_type
_atom_site_occupancy
_atom_site_symmetry_multiplicity
_atom_site_calc_flag
_atom_site_refinement_flags
_atom_site_disorder_group
Cu1 Cu 0.5000 0.0000 0.5000 0.0322(2) Uani 1 2 d S .
Cu2 Cu 0.79860(10) -0.31517(7) 0.78179(5) 0.04670(19) Uani 1 1 d . .
N5 N 0.7507(6) -0.1142(5) 0.8521(3) 0.0358(10) Uani 1 1 d . .
O1 O 0.6021(4) -0.2295(3) 0.4965(2) 0.0315(8) Uani 1 1 d . .
N3 N 0.6863(5) -0.1997(4) 0.6583(3) 0.0266(9) Uani 1 1 d . .
O1W O 0.7914(6) 0.0769(4) 0.4087(3) 0.0470(11) Uani 1 1 d . .
C10 C 0.7701(8) 0.0022(6) 1.0077(4) 0.0480(15) Uani 1 1 d . .
H10A H 0.8112 -0.0093 1.0743 0.058 Uiso 1 1 calc R .
N4 N 0.5973(5) -0.0432(4) 0.6393(3) 0.0250(9) Uani 1 1 d . .
N1 N 0.8549(5) -0.4905(4) 0.6848(3) 0.0261(9) Uani 1 1 d . .
C4 C 0.7714(6) -0.4524(5) 0.5967(3) 0.0240(11) Uani 1 1 d . .
C5 C 0.6764(6) -0.2838(5) 0.5798(3) 0.0248(11) Uani 1 1 d . .
C1 C 0.9489(7) -0.6377(6) 0.7034(4) 0.0381(13) Uani 1 1 d . .
H1A H 1.0089 -0.6680 0.7640 0.046 Uiso 1 1 calc R .
C7 C 0.6533(7) 0.0274(5) 0.8119(4) 0.0329(12) Uani 1 1 d . .
N2 N 0.8706(6) -0.7100(5) 0.5451(3) 0.0381(11) Uani 1 1 d . .
C11 C 0.8078(7) -0.1249(6) 0.9480(4) 0.0408(14) Uani 1 1 d . .
H11A H 0.8753 -0.2214 0.9756 0.049 Uiso 1 1 calc R .
C8 C 0.6128(7) 0.1575(6) 0.8696(4) 0.0412(14) Uani 1 1 d . .
H8A H 0.5451 0.2537 0.8415 0.049 Uiso 1 1 calc R .
C9 C 0.6721(8) 0.1443(6) 0.9675(4) 0.0476(15) Uani 1 1 d . .
H9A H 0.6458 0.2312 1.0062 0.057 Uiso 1 1 calc R .
C6 C 0.5840(6) 0.0520(5) 0.7089(4) 0.0321(12) Uani 1 1 d . .
H6A H 0.5191 0.1544 0.6906 0.039 Uiso 1 1 calc R .
C3 C 0.7762(7) -0.5612(5) 0.5276(4) 0.0359(13) Uani 1 1 d . .
H3A H 0.7133 -0.5312 0.4681 0.043 Uiso 1 1 calc R .
O11 O 1.2415(9) -0.2325(8) 0.7932(5) 0.0380(18) Uani 0.50 1 d PU .
O12 O 1.3546(8) -0.4840(6) 0.7140(3) 0.0815(16) Uani 1 1 d U .
O13 O 1.2688(18) -0.4989(15) 0.9026(10) 0.102(3) Uani 0.50 1 d PU .
S1 S 1.3334(3) -0.4144(3) 0.8074(2) 0.0366(7) Uani 0.50 1 d P 1
O13A O 1.2220(15) -0.5357(13) 0.8889(9) 0.019(2) Uiso 0.25 1 d P 1
O11B O 1.197(2) -0.287(2) 0.7698(14) 0.056(4) Uiso 0.25 1 d P 1
O14A O 1.4948(10) -0.3988(10) 0.8545(6) 0.058(2) Uani 0.50 1 d P 1
S1A S 1.2440(3) -0.4035(3) 0.81059(18) 0.0322(6) Uani 0.50 1 d P 2
O13B O 1.3450(12) -0.4821(10) 0.9051(7) 0.0066(19) Uiso 0.25 1 d P 2
O11A O 1.314(3) -0.249(2) 0.7880(16) 0.066(5) Uiso 0.25 1 d P 2
O14 O 1.0405(10) -0.4085(8) 0.8448(5) 0.0398(18) Uani 0.50 1 d P 2
C2 C 0.9575(7) -0.7469(5) 0.6317(4) 0.0361(13) Uani 1 1 d . .
H2A H 1.0263 -0.8489 0.6447 0.043 Uiso 1 1 calc R .
O3W O 0.6806(9) -0.4539(8) 0.9071(5) 0.0405(19) Uani 0.50 1 d P .
O2W O 0.8732(9) -0.4726(8) 0.9045(5) 0.0385(19) Uani 0.50 1 d P .
H2WA H 0.7720 0.1477 0.4569 0.046 Uiso 1 1 d R .
H1WA H 0.7712 0.1429 0.3596 0.046 Uiso 1 1 d R .

loop_
_atom_site_aniso_label
_atom_site_aniso_U_11
_atom_site_aniso_U_22
_atom_site_aniso_U_33
_atom_site_aniso_U_23
_atom_site_aniso_U_13
_atom_site_aniso_U_12
Cu1 0.0485(4) 0.0224(3) 0.0253(3) -0.0036(3) -0.0170(3) 0.0079(3)
Cu2 0.0812(4) 0.0288(3) 0.0306(3) -0.0079(2) -0.0283(3) 0.0140(3)
N5 0.043(2) 0.0358(19) 0.0312(18) -0.0074(16) -0.0164(16) -0.0009(17)
O1 0.0436(17) 0.0264(14) 0.0250(14) -0.0041(12) -0.0138(13) 0.0024(13)
N3 0.0299(18) 0.0204(16) 0.0297(17) -0.0064(14) -0.0123(15) 0.0066(14)
O1W 0.073(2) 0.0293(16) 0.0373(17) -0.0042(14) -0.0143(17) 0.0004(17)
C10 0.054(3) 0.060(3) 0.038(3) -0.016(2) -0.007(2) -0.023(2)
N4 0.0243(17) 0.0154(15) 0.0316(18) 0.0035(14) -0.0026(15) -0.0014(13)
N1 0.0277(17) 0.0230(16) 0.0262(17) -0.0008(14) -0.0048(15) -0.0018(14)
C4 0.026(2) 0.0231(19) 0.0194(19) 0.0010(16) -0.0004(16) -0.0024(16)
C5 0.028(2) 0.0211(18) 0.0228(19) -0.0011(16) -0.0042(17) 0.0011(17)
C1 0.040(2) 0.033(2) 0.037(2) 0.000(2) -0.012(2) 0.009(2)
C7 0.042(2) 0.028(2) 0.029(2) -0.0076(18) -0.003(2) -0.0038(19)
N2 0.046(2) 0.0285(18) 0.037(2) -0.0063(16) -0.0006(19) -0.0015(17)
C11 0.051(3) 0.042(3) 0.030(2) -0.003(2) -0.012(2) -0.005(2)
C8 0.044(3) 0.040(2) 0.041(3) -0.018(2) -0.002(2) -0.003(2)
C9 0.061(3) 0.047(2) 0.042(2) -0.026(2) -0.006(2) -0.012(2)
C6 0.037(2) 0.0202(19) 0.036(2) -0.0032(18) -0.004(2) 0.0036(18)
C3 0.043(3) 0.029(2) 0.032(2) -0.0041(19) -0.001(2) -0.003(2)
O11 0.038(3) 0.043(3) 0.029(3) -0.001(3) -0.004(3) 0.001(3)
O12 0.118(3) 0.087(3) 0.042(2) -0.021(2) -0.013(2) -0.009(3)
O13 0.115(6) 0.099(5) 0.085(5) 0.003(4) -0.005(4) -0.022(4)
S1 0.0298(11) 0.0468(13) 0.0288(11) 0.0006(10) -0.0002(10) -0.0037(10)
O14A 0.049(4) 0.091(5) 0.043(4) -0.026(4) 0.014(3) -0.044(3)
S1A 0.0293(11) 0.0489(13) 0.0198(10) 0.0011(9) -0.0081(9) -0.0110(10)
O14 0.055(4) 0.043(3) 0.027(3) -0.002(3) -0.015(3) -0.015(3)
C2 0.038(3) 0.024(2) 0.039(3) -0.0018(19) 0.005(2) 0.0017(19)
O3W 0.033(3) 0.054(4) 0.034(3) 0.005(3) -0.006(3) -0.016(3)
O2W 0.038(3) 0.046(4) 0.030(3) 0.005(3) -0.011(3) -0.005(3)

loop_
_atom_type_symbol
_atom_type_description
_atom_type_scat_dispersion_real
_atom_type_scat_dispersion_imag
_atom_type_scat_source
C C 0.0033 0.0016 'International Tables Vol C Tables 4.2.6.8 and 6.1.1.4'
H H 0.0000 0.0000 'International Tables Vol C Tables 4.2.6.8 and 6.1.1.4'
N N 0.0061 0.0033 'International Tables Vol C Tables 4.2.6.8 and 6.1.1.4'
O O 0.0106 0.0060 'International Tables Vol C Tables 4.2.6.8 and 6.1.1.4'
S S 0.1246 0.1234 'International Tables Vol C Tables 4.2.6.8 and 6.1.1.4'
Cu Cu 0.3201 1.2651 'International Tables Vol C Tables 4.2.6.8 and 6.1.1.4'

loop_
_geom_angle_atom_site_label_1
_geom_angle_atom_site_label_2
_geom_angle_atom_site_label_3
_geom_angle
_geom_angle_site_symmetry_1
_geom_angle_site_symmetry_3
O1 Cu1 O1 180.00(17) 2_656 .
O1 Cu1 N4 82.26(13) 2_656 2_656
O1 Cu1 N4 97.74(13) . 2_656
O1 Cu1 N4 97.74(13) 2_656 .
O1 Cu1 N4 82.26(13) . .
N4 Cu1 N4 180.00(8) 2_656 .
O1 Cu1 O1W 89.59(12) 2_656 .
O1 Cu1 O1W 90.41(12) . .
N4 Cu1 O1W 89.84(13) 2_656 .
N4 Cu1 O1W 90.16(13) . .
O1 Cu1 O1W 90.41(12) 2_656 2_656
O1 Cu1 O1W 89.59(12) . 2_656
N4 Cu1 O1W 90.16(13) 2_656 2_656
N4 Cu1 O1W 89.84(13) . 2_656
O1W Cu1 O1W 180.0 . 2_656
N3 Cu2 O2W 165.5(2) . .
N3 Cu2 O3W 127.2(2) . .
O2W Cu2 O3W 41.6(3) . .
N3 Cu2 N5 91.11(15) . .
O2W Cu2 N5 98.8(2) . .
O3W Cu2 N5 96.1(2) . .
N3 Cu2 N1 80.32(14) . .
O2W Cu2 N1 90.7(2) . .
O3W Cu2 N1 93.9(2) . .
N5 Cu2 N1 169.51(14) . .
N3 Cu2 O14 147.0(2) . .
O2W Cu2 O14 42.8(3) . .
O3W Cu2 O14 84.4(3) . .
N5 Cu2 O14 94.9(2) . .
N1 Cu2 O14 89.2(2) . .
C11 N5 C7 118.3(4) . .
C11 N5 Cu2 117.5(3) . .
C7 N5 Cu2 123.9(3) . .
C5 O1 Cu1 109.0(3) . .
C5 N3 N4 111.6(3) . .
C5 N3 Cu2 117.5(3) . .
N4 N3 Cu2 130.6(3) . .
Cu1 O1W H2WA 84.5 . .
Cu1 O1W H1WA 108.0 . .
H2WA O1W H1WA 94.7 . .
C9 C10 C11 119.1(5) . .
C9 C10 H10A 120.5 . .
C11 C10 H10A 120.5 . .
C6 N4 N3 120.2(4) . .
C6 N4 Cu1 128.5(3) . .
N3 N4 Cu1 111.3(3) . .
C1 N1 C4 118.0(4) . .
C1 N1 Cu2 128.2(3) . .
C4 N1 Cu2 113.6(3) . .
N1 C4 C3 122.2(4) . .
N1 C4 C5 114.4(4) . .
C3 C4 C5 123.4(4) . .
O1 C5 N3 125.8(4) . .
O1 C5 C4 120.8(4) . .
N3 C5 C4 113.4(4) . .
N1 C1 C2 119.8(5) . .
N1 C1 H1A 120.1 . .
C2 C1 H1A 120.1 . .
N5 C7 C8 120.6(4) . .
N5 C7 C6 122.9(4) . .
C8 C7 C6 116.4(4) . .
C2 N2 C3 117.3(4) . .
N5 C11 C10 122.6(5) . .
N5 C11 H11A 118.7 . .
C10 C11 H11A 118.7 . .
C9 C8 C7 120.2(5) . .
C9 C8 H8A 119.9 . .
C7 C8 H8A 119.9 . .
C10 C9 C8 119.1(5) . .
C10 C9 H9A 120.5 . .
C8 C9 H9A 120.5 . .
N4 C6 C7 130.9(4) . .
N4 C6 H6A 114.6 . .
C7 C6 H6A 114.6 . .
N2 C3 C4 120.6(5) . .
N2 C3 H3A 119.7 . .
C4 C3 H3A 119.7 . .

loop_
_geom_bond_atom_site_label_1
_geom_bond_atom_site_label_2
_geom_bond_distance
_geom_bond_site_symmetry_2
Cu1 O1 1.972(3) 2_656
Cu1 O1 1.972(3) .
Cu1 N4 1.975(4) 2_656
Cu1 N4 1.975(4) .
Cu1 O1W 2.401(4) .
Cu1 O1W 2.401(4) 2_656
Cu2 N3 1.936(3) .
Cu2 O2W 1.962(6) .
Cu2 O3W 1.979(6) .
Cu2 N5 2.011(4) .
Cu2 N1 2.036(4) .
Cu2 O14 2.060(7) .
N5 C11 1.338(6) .
N5 C7 1.358(6) .
O1 C5 1.256(5) .
N3 C5 1.340(6) .
N3 N4 1.379(4) .
O1W H2WA 0.9074 .
O1W H1WA 0.7795 .
C10 C9 1.362(7) .
C10 C11 1.388(8) .
C10 H10A 0.9300 .
N4 C6 1.278(6) .
N1 C1 1.326(6) .
N1 C4 1.335(6) .
C4 C3 1.371(7) .
C4 C5 1.480(5) .
C1 C2 1.394(7) .
C1 H1A 0.9300 .
C7 C8 1.391(7) .
C7 C6 1.454(7) .
N2 C2 1.332(7) .
N2 C3 1.336(6) .
C11 H11A 0.9300 .
C8 C9 1.368(8) .
C8 H8A 0.9300 .
C9 H9A 0.9300 .
C6 H6A 0.9300 .
C3 H3A 0.9300 .
O11 O11A 0.52(2) .
O11 O11B 0.736(19) .
O11 S1A 1.430(7) .
O11 S1 1.570(7) .
O12 S1 1.387(5) .
O12 S1A 1.545(5) .
O13 O13A 0.570(18) .
O13 O13B 0.611(16) .
O13 S1A 1.324(12) .
O13 S1 1.351(12) .
S1 O11B 1.425(16) .
S1 O14A 1.458(8) .
S1 O13A 1.564(11) .
O14A O3W 1.591(10) 1_655
S1A O11A 1.46(2) .
S1A O14 1.496(7) .
S1A O13B 1.518(9) .
O14 O2W 1.471(9) .
C2 H2A 0.9300 .
O3W O2W 1.399(9) .
O3W O14A 1.591(10) 1_455
